data_4315665
loop_
_publ_author_name
'Choong-Sun Lim'
'Jennifer K. Schnobrich'
'Antek G. Wong-Foy'
'Adam J. Matzger'

_publ_contact_author_address 'Dept. of Chem., University of Michigan, 930 N. University, Ann Arbor, MI 48109'
_publ_contact_author_email matzger@umich.edu
_publ_contact_author_fax '(734) 647-4865'
_publ_contact_author_name 'Adam J. Matzger'
_publ_contact_author_phone '(734) 615-6627'
_publ_section_title
;
 Metal-Dependent Phase Selection in Coordination Polymers Derived from a
 C2v-Symmetric Tricarboxylate
;
_journal_name_full 'Inorganic Chemistry'
_journal_page_first 5271
_journal_page_last 5275
_journal_paper_doi 10.1021/ic100378p
_journal_volume 49
_journal_year 2010
_chemical_formula_moiety 'C36 H28 Mn3 N2 O16'
_chemical_formula_sum 'C36 H28 Mn3 N2 O16'
_chemical_formula_weight 909.42
_chemical_name_common Mn3BPTC
_chemical_name_systematic
; 
 Mn3BPTC 
;
_space_group_IT_number 148
_symmetry_cell_setting trigonal
_symmetry_Int_Tables_number 148
_symmetry_space_group_name_Hall '-R 3'
_symmetry_space_group_name_H-M 'R -3 :H'
_atom_sites_solution_hydrogens geom
_atom_sites_solution_primary direct
_atom_sites_solution_secondary difmap
_audit_creation_method SHELXL-97
_cell_angle_alpha 90.00
_cell_angle_beta 90.00
_cell_angle_gamma 120.00
_cell_formula_units_Z 9
_cell_length_a 32.1587(12)
_cell_length_b 32.1587(12)
_cell_length_c 14.8229(6)
_cell_measurement_reflns_used 11433
_cell_measurement_temperature 253(2)
_cell_measurement_theta_max 66.47
_cell_measurement_theta_min 6.76
_cell_volume 13275.8(9)
_computing_cell_refinement FS-Process
_computing_data_collection 'Crystal Clear 1.2'
_computing_data_reduction 'CrystalStructure 3.8'
_computing_publication_material 'CrystalStructure 3.8'
_computing_structure_refinement 'SHELXL-97 (Sheldrick, 1997)'
_computing_structure_solution 'SHELXS-97 (Sheldrick, 1990)'
_diffrn_ambient_temperature 253(2)
_diffrn_detector_area_resol_mean 10.00
_diffrn_measured_fraction_theta_full 0.984
_diffrn_measured_fraction_theta_max 0.985
_diffrn_measurement_device_type 'Rigaku RAXIS-RAPID'
_diffrn_measurement_method \w
_diffrn_radiation_monochromator graphite
_diffrn_radiation_source 'fine-focus sealed tube'
_diffrn_radiation_type CuK\a
_diffrn_radiation_wavelength 1.54187
_diffrn_reflns_av_R_equivalents 0.1083
_diffrn_reflns_av_sigmaI/netI 0.1552
_diffrn_reflns_limit_h_max 38
_diffrn_reflns_limit_h_min -33
_diffrn_reflns_limit_k_max 37
_diffrn_reflns_limit_k_min -27
_diffrn_reflns_limit_l_max 11
_diffrn_reflns_limit_l_min -17
_diffrn_reflns_number 18108
_diffrn_reflns_theta_full 66.59
_diffrn_reflns_theta_max 66.59
_diffrn_reflns_theta_min 6.77
_exptl_absorpt_coefficient_mu 5.577
_exptl_absorpt_correction_T_max 0.327
_exptl_absorpt_correction_T_min 0.137
_exptl_absorpt_correction_type multi-scan
_exptl_absorpt_process_details
;
    Higashi, T. (1995). Program for Absorption Correction.
    Rigaku Corporation, Tokyo, Japan.
;
_exptl_crystal_colour green
_exptl_crystal_density_diffrn 1.024
_exptl_crystal_density_method 'not measured'
_exptl_crystal_description 'hexagonal plate'
_exptl_crystal_F_000 4149
_exptl_crystal_size_max 0.32
_exptl_crystal_size_mid 0.08
_exptl_crystal_size_min 0.03
_refine_diff_density_max 0.801
_refine_diff_density_min -0.366
_refine_diff_density_rms 0.111
_refine_ls_extinction_method none
_refine_ls_goodness_of_fit_ref 1.082
_refine_ls_hydrogen_treatment riding
_refine_ls_matrix_type full
_refine_ls_number_parameters 259
_refine_ls_number_reflns 5128
_refine_ls_number_restraints 0
_refine_ls_restrained_S_all 1.082
_refine_ls_R_factor_all 0.2086
_refine_ls_R_factor_gt 0.1321
_refine_ls_shift/su_max 0.001
_refine_ls_shift/su_mean 0.000
_refine_ls_structure_factor_coef Fsqd
_refine_ls_weighting_details 'calc w=1/[\s^2^(Fo^2^)+(0.1000P)^2^+0.0000P] where P=(Fo^2^+2Fc^2^)/3'
_refine_ls_weighting_scheme calc
_refine_ls_wR_factor_gt 0.3575
_refine_ls_wR_factor_ref 0.4133
_reflns_number_gt 1938
_reflns_number_total 5128
_reflns_threshold_expression >2sigma(I)
_cod_data_source_file ic100378p_si_002_2.cif
_cod_data_source_block Compound-1
_cod_original_sg_symbol_H-M 'R -3'
_cod_database_code 4315665

loop_
_symmetry_equiv_pos_as_xyz
'x, y, z'
'-y, x-y, z'
'-x+y, -x, z'
'x+2/3, y+1/3, z+1/3'
'-y+2/3, x-y+1/3, z+1/3'
'-x+y+2/3, -x+1/3, z+1/3'
'x+1/3, y+2/3, z+2/3'
'-y+1/3, x-y+2/3, z+2/3'
'-x+y+1/3, -x+2/3, z+2/3'
'-x, -y, -z'
'y, -x+y, -z'
'x-y, x, -z'
'-x+2/3, -y+1/3, -z+1/3'
'y+2/3, -x+y+1/3, -z+1/3'
'x-y+2/3, x+1/3, -z+1/3'
'-x+1/3, -y+2/3, -z+2/3'
'y+1/3, -x+y+2/3, -z+2/3'
'x-y+1/3, x+2/3, -z+2/3'

loop_
_atom_site_label
_atom_site_type_symbol
_atom_site_fract_x
_atom_site_fract_y
_atom_site_fract_z
_atom_site_U_iso_or_equiv
_atom_site_adp_type
_atom_site_occupancy
_atom_site_symmetry_multiplicity
_atom_site_calc_flag
_atom_site_refinement_flags
_atom_site_disorder_assembly
_atom_site_disorder_group
Mn1 Mn 0.91875(6) 0.12361(6) 0.19991(11) 0.0876(8) Uani 1 1 d . . .
Mn2 Mn 0.8333 0.1667 0.1667 0.0730(8) Uani 1 2 d S . .
O1 O 0.8393(2) 0.1024(2) 0.1920(4) 0.078(2) Uani 1 1 d . . .
O2 O 0.7785(2) 0.1377(2) 0.2647(4) 0.0737(18) Uani 1 1 d . . .
O3 O 0.7806(2) 0.1308(2) 0.0619(5) 0.083(2) Uani 1 1 d . . .
O4 O 0.9051(7) 0.0746(7) 0.3222(11) 0.313(9) Uani 1 1 d . . .
O5 O 0.9356(3) 0.1755(4) 0.2870(8) 0.180(5) Uani 1 1 d . . .
O6 O 0.9880(4) 0.1273(5) 0.1905(7) 0.169(4) Uani 1 1 d . . .
O7 O 0.9353(3) 0.1620(4) 0.0805(7) 0.151(4) Uani 1 1 d . . .
O9 O 0.8680(3) 0.0575(2) 0.1354(5) 0.096(2) Uani 1 1 d . . .
N1 N 1.0629(7) 0.1769(8) 0.1286(15) 0.274(12) Uani 1 1 d . . .
C1 C 0.7459(5) 0.1296(5) 0.0276(8) 0.104(4) Uani 1 1 d . . .
C2 C 0.7129(4) 0.0888(4) -0.0345(8) 0.093(3) Uani 1 1 d . . .
C3 C 0.7272(4) 0.0570(4) -0.0591(7) 0.101(4) Uani 1 1 d . . .
H4 H 0.7557 0.0604 -0.0367 0.121 Uiso 1 1 calc R . .
C4 C 0.6974(3) 0.0173(4) -0.1215(8) 0.089(3) Uani 1 1 d . . .
H5 H 0.7075 -0.0030 -0.1445 0.107 Uiso 1 1 calc R . .
C5 C 0.6522(4) 0.0122(4) -0.1438(7) 0.084(3) Uani 1 1 d . . .
C6 C 0.6709(5) 0.0826(4) -0.0607(9) 0.117(4) Uani 1 1 d . . .
H6 H 0.6621 0.1044 -0.0402 0.141 Uiso 1 1 calc R . .
C7 C 0.6387(4) 0.0454(4) -0.1173(10) 0.136(6) Uani 1 1 d . . .
H7 H 0.6100 0.0431 -0.1361 0.163 Uiso 1 1 calc R . .
C8 C 0.7448(4) 0.1434(4) 0.2880(7) 0.090(3) Uani 1 1 d . . .
C9 C 0.7112(4) 0.1124(4) 0.3636(7) 0.082(3) Uani 1 1 d . . .
C10 C 0.6715(4) 0.1209(4) 0.3891(7) 0.087(3) Uani 1 1 d . . .
H1 H 0.6681 0.1448 0.3606 0.104 Uiso 1 1 calc R . .
C11 C 0.6401(4) 0.0934(3) 0.4547(6) 0.073(3) Uani 1 1 d . . .
C12 C 0.6441(3) 0.0562(3) 0.4951(6) 0.072(3) Uani 1 1 d . . .
H2 H 0.6215 0.0361 0.5371 0.087 Uiso 1 1 calc R . .
C13 C 0.6837(4) 0.0493(4) 0.4711(7) 0.079(3) Uani 1 1 d . . .
C14 C 0.7166(3) 0.0786(3) 0.4044(6) 0.076(3) Uani 1 1 d . . .
H3 H 0.7422 0.0742 0.3888 0.091 Uiso 1 1 calc R . .
C15 C 1.0205(9) 0.1597(18) 0.165(2) 0.56(5) Uani 1 1 d . . .
H14 H 1.0154 0.1855 0.1740 0.672 Uiso 1 1 calc R . .
C16 C 1.0618(11) 0.1348(10) 0.098(3) 0.41(3) Uani 1 1 d . . .
H8 H 1.0753 0.1236 0.1434 0.491 Uiso 1 1 calc R . .
H9 H 1.0803 0.1416 0.0436 0.491 Uiso 1 1 calc R . .
H10 H 1.0292 0.1104 0.0864 0.491 Uiso 1 1 calc R . .
C17 C 1.1042(6) 0.2370(10) 0.1188(12) 0.291(16) Uani 1 1 d . . .
H11 H 1.0961 0.2501 0.0680 0.349 Uiso 1 1 calc R . .
H12 H 1.1356 0.2410 0.1102 0.349 Uiso 1 1 calc R . .
H13 H 1.1039 0.2534 0.1728 0.349 Uiso 1 1 calc R . .
C18 C 0.8341(4) 0.0662(5) 0.1517(8) 0.091(3) Uani 1 1 d . . .

loop_
_atom_site_aniso_label
_atom_site_aniso_U_11
_atom_site_aniso_U_22
_atom_site_aniso_U_33
_atom_site_aniso_U_23
_atom_site_aniso_U_13
_atom_site_aniso_U_12
Mn1 0.0911(14) 0.0815(13) 0.0896(13) 0.0001(9) -0.0033(9) 0.0428(10)
Mn2 0.0732(16) 0.0703(15) 0.0736(15) 0.0016(11) -0.0006(11) 0.0343(12)
O1 0.096(5) 0.054(4) 0.077(4) -0.002(3) 0.008(4) 0.033(4)
O2 0.074(4) 0.075(4) 0.070(4) 0.006(3) 0.018(3) 0.036(4)
O3 0.073(5) 0.080(5) 0.086(5) -0.006(3) -0.020(4) 0.030(4)
O4 0.35(2) 0.39(2) 0.245(17) 0.112(17) -0.003(15) 0.218(19)
O5 0.132(8) 0.184(10) 0.266(12) -0.156(9) -0.117(8) 0.110(7)
O6 0.111(8) 0.250(12) 0.168(9) 0.054(9) 0.032(7) 0.107(8)
O7 0.146(8) 0.174(9) 0.176(8) 0.121(7) 0.078(7) 0.112(7)
O9 0.079(5) 0.076(5) 0.129(6) -0.004(4) 0.017(4) 0.036(4)
N1 0.151(15) 0.24(2) 0.28(2) 0.129(18) -0.050(15) -0.016(15)
C1 0.103(10) 0.123(11) 0.099(9) -0.051(8) -0.036(7) 0.065(9)
C2 0.069(8) 0.097(9) 0.121(10) -0.002(7) 0.016(7) 0.047(7)
C3 0.076(8) 0.118(10) 0.102(9) 0.002(8) -0.004(7) 0.043(8)
C4 0.053(6) 0.077(7) 0.129(9) -0.002(7) -0.022(6) 0.026(6)
C5 0.079(8) 0.103(8) 0.086(7) -0.003(6) -0.001(6) 0.058(7)
C6 0.109(10) 0.099(10) 0.140(11) -0.042(8) -0.020(9) 0.050(9)
C7 0.071(8) 0.093(9) 0.243(17) -0.073(10) -0.057(9) 0.041(7)
C8 0.081(8) 0.090(8) 0.079(7) 0.029(6) 0.037(6) 0.028(7)
C9 0.066(7) 0.080(7) 0.091(7) 0.019(6) 0.008(6) 0.029(6)
C10 0.087(8) 0.069(7) 0.073(7) -0.008(5) 0.002(6) 0.015(6)
C11 0.077(7) 0.063(6) 0.066(6) 0.002(5) 0.000(5) 0.026(6)
C12 0.038(5) 0.072(7) 0.059(6) 0.009(5) -0.007(4) -0.010(5)
C13 0.081(8) 0.088(8) 0.070(6) -0.003(6) -0.021(6) 0.043(6)
C14 0.076(7) 0.072(7) 0.075(7) 0.020(6) 0.020(5) 0.034(6)
C15 0.15(2) 1.08(11) 0.44(4) 0.58(6) 0.23(3) 0.30(4)
C16 0.35(4) 0.29(3) 0.74(8) -0.27(4) -0.32(5) 0.28(3)
C17 0.156(18) 0.40(4) 0.122(14) 0.042(18) 0.003(13) 0.00(2)
C18 0.072(8) 0.111(10) 0.098(8) 0.037(8) 0.015(7) 0.052(8)

loop_
_atom_type_symbol
_atom_type_description
_atom_type_scat_dispersion_real
_atom_type_scat_dispersion_imag
_atom_type_scat_source
C C 0.0181 0.0091 'International Tables Vol C Tables 4.2.6.8 and 6.1.1.4'
H H 0.0000 0.0000 'International Tables Vol C Tables 4.2.6.8 and 6.1.1.4'
N N 0.0311 0.0180 'International Tables Vol C Tables 4.2.6.8 and 6.1.1.4'
O O 0.0492 0.0322 'International Tables Vol C Tables 4.2.6.8 and 6.1.1.4'
Mn Mn -0.5299 2.8052 'International Tables Vol C Tables 4.2.6.8 and 6.1.1.4'

loop_
_geom_angle_atom_site_label_1
_geom_angle_atom_site_label_2
_geom_angle_atom_site_label_3
_geom_angle
_geom_angle_site_symmetry_1
_geom_angle_site_symmetry_3
_geom_angle_publ_flag
O5 Mn1 O7 100.2(5) . . ?
O5 Mn1 O9 152.2(4) . . ?
O7 Mn1 O9 92.9(4) . . ?
O5 Mn1 O6 99.0(4) . . ?
O7 Mn1 O6 87.8(4) . . ?
O9 Mn1 O6 106.0(4) . . ?
O5 Mn1 O4 86.6(7) . . ?
O7 Mn1 O4 171.4(6) . . ?
O9 Mn1 O4 83.3(5) . . ?
O6 Mn1 O4 85.8(5) . . ?
O5 Mn1 O1 94.6(3) . . ?
O7 Mn1 O1 92.8(3) . . ?
O9 Mn1 O1 60.1(2) . . ?
O6 Mn1 O1 166.1(4) . . ?
O4 Mn1 O1 91.9(5) . . ?
O5 Mn1 C18 123.4(4) . . ?
O7 Mn1 C18 93.2(4) . . ?
O9 Mn1 C18 30.6(3) . . ?
O6 Mn1 C18 136.6(5) . . ?
O4 Mn1 C18 87.4(5) . . ?
O1 Mn1 C18 29.5(3) . . ?
O2 Mn2 O2 179.998(1) . 13_655 ?
O2 Mn2 O3 90.0(3) . . ?
O2 Mn2 O3 90.0(3) 13_655 . ?
O2 Mn2 O3 90.0(3) . 13_655 ?
O2 Mn2 O3 90.0(3) 13_655 13_655 ?
O3 Mn2 O3 180.000(1) . 13_655 ?
O2 Mn2 O1 94.9(2) . 13_655 ?
O2 Mn2 O1 85.1(2) 13_655 13_655 ?
O3 Mn2 O1 88.0(3) . 13_655 ?
O3 Mn2 O1 92.0(3) 13_655 13_655 ?
O2 Mn2 O1 85.1(2) . . ?
O2 Mn2 O1 94.9(2) 13_655 . ?
O3 Mn2 O1 92.0(3) . . ?
O3 Mn2 O1 88.0(3) 13_655 . ?
O1 Mn2 O1 180.0 13_655 . ?
C18 O1 Mn2 139.7(7) . . ?
C18 O1 Mn1 85.0(7) . . ?
Mn2 O1 Mn1 109.6(3) . . ?
C8 O2 Mn2 136.8(7) . . ?
C1 O3 Mn2 141.7(8) . . ?
C1 O5 Mn1 136.2(8) 13_655 . ?
C15 O6 Mn1 122(2) . . ?
C8 O7 Mn1 133.4(8) 13_655 . ?
C18 O9 Mn1 90.5(8) . . ?
C16 N1 C15 102(3) . . ?
C16 N1 C17 133(3) . . ?
C15 N1 C17 125(4) . . ?
O3 C1 O5 124.4(11) . 13_655 ?
O3 C1 C2 121.1(12) . . ?
O5 C1 C2 114.1(11) 13_655 . ?
C6 C2 C3 120.7(12) . . ?
C6 C2 C1 121.9(11) . . ?
C3 C2 C1 117.4(12) . . ?
C2 C3 C4 120.0(11) . . ?
C2 C3 H4 120.0 . . ?
C4 C3 H4 120.0 . . ?
C5 C4 C3 115.5(10) . . ?
C5 C4 H5 122.2 . . ?
C3 C4 H5 122.2 . . ?
C4 C5 C7 122.7(11) . . ?
C4 C5 C13 117.4(10) . 5_544 ?
C7 C5 C13 119.9(9) . 5_544 ?
C2 C6 C7 124.7(12) . . ?
C2 C6 H6 117.7 . . ?
C7 C6 H6 117.7 . . ?
C6 C7 C5 116.1(11) . . ?
C6 C7 H7 122.0 . . ?
C5 C7 H7 122.0 . . ?
O2 C8 O7 128.0(9) . 13_655 ?
O2 C8 C9 119.7(11) . . ?
O7 C8 C9 112.2(11) 13_655 . ?
C14 C9 C10 120.8(10) . . ?
C14 C9 C8 121.7(11) . . ?
C10 C9 C8 117.5(10) . . ?
C11 C10 C9 119.4(11) . . ?
C11 C10 H1 120.3 . . ?
C9 C10 H1 120.3 . . ?
C10 C11 C12 120.3(11) . . ?
C10 C11 C18 121.7(11) . 5_545 ?
C12 C11 C18 118.0(10) . 5_545 ?
C13 C12 C11 119.4(9) . . ?
C13 C12 H2 120.3 . . ?
C11 C12 H2 120.3 . . ?
C12 C13 C14 119.8(9) . . ?
C12 C13 C5 120.7(10) . 9_655 ?
C14 C13 C5 119.2(10) . 9_655 ?
C9 C14 C13 120.2(10) . . ?
C9 C14 H3 119.9 . . ?
C13 C14 H3 119.9 . . ?
O6 C15 N1 146(5) . . ?
O6 C15 H14 106.8 . . ?
N1 C15 H14 106.8 . . ?
N1 C16 H8 109.5 . . ?
N1 C16 H9 109.5 . . ?
H8 C16 H9 109.5 . . ?
N1 C16 H10 109.5 . . ?
H8 C16 H10 109.5 . . ?
H9 C16 H10 109.5 . . ?
N1 C17 H11 109.5 . . ?
N1 C17 H12 109.5 . . ?
H11 C17 H12 109.5 . . ?
N1 C17 H13 109.5 . . ?
H11 C17 H13 109.5 . . ?
H12 C17 H13 109.5 . . ?
O1 C18 O9 124.4(12) . . ?
O1 C18 C11 123.2(11) . 9_654 ?
O9 C18 C11 112.3(12) . 9_654 ?
O1 C18 Mn1 65.5(7) . . ?
O9 C18 Mn1 58.9(6) . . ?
C11 C18 Mn1 170.9(9) 9_654 . ?

loop_
_geom_bond_atom_site_label_1
_geom_bond_atom_site_label_2
_geom_bond_distance
_geom_bond_site_symmetry_2
_geom_bond_publ_flag
Mn1 O5 1.960(9) . ?
Mn1 O7 2.070(8) . ?
Mn1 O9 2.151(7) . ?
Mn1 O6 2.174(9) . ?
Mn1 O4 2.296(14) . ?
Mn1 O1 2.294(7) . ?
Mn1 C18 2.511(13) . ?
Mn2 O2 2.109(6) . ?
Mn2 O2 2.109(6) 13_655 ?
Mn2 O3 2.159(7) . ?
Mn2 O3 2.159(7) 13_655 ?
Mn2 O1 2.202(7) 13_655 ?
Mn2 O1 2.202(7) . ?
O1 C18 1.243(13) . ?
O2 C8 1.236(12) . ?
O3 C1 1.211(12) . ?
O5 C1 1.249(13) 13_655 ?
O6 C15 1.11(3) . ?
O7 C8 1.286(12) 13_655 ?
O9 C18 1.276(12) . ?
N1 C16 1.41(3) . ?
N1 C15 1.31(3) . ?
N1 C17 1.72(3) . ?
C1 O5 1.249(13) 13_655 ?
C1 C2 1.517(15) . ?
C2 C6 1.322(14) . ?
C2 C3 1.362(14) . ?
C3 C4 1.477(14) . ?
C3 H4 0.9300 . ?
C4 C5 1.417(12) . ?
C4 H5 0.9300 . ?
C5 C7 1.397(13) . ?
C5 C13 1.513(14) 5_544 ?
C6 C7 1.402(14) . ?
C6 H6 0.9300 . ?
C7 H7 0.9300 . ?
C8 O7 1.286(12) 13_655 ?
C8 C9 1.529(13) . ?
C9 C14 1.331(12) . ?
C9 C10 1.479(14) . ?
C10 C11 1.364(12) . ?
C10 H1 0.9300 . ?
C11 C12 1.401(13) . ?
C11 C18 1.486(15) 5_545 ?
C12 C13 1.442(12) . ?
C12 H2 0.9300 . ?
C13 C14 1.409(13) . ?
C13 C5 1.513(14) 9_655 ?
C14 H3 0.9300 . ?
C15 H14 0.9300 . ?
C16 H8 0.9600 . ?
C16 H9 0.9600 . ?
C16 H10 0.9600 . ?
C17 H11 0.9600 . ?
C17 H12 0.9600 . ?
C17 H13 0.9600 . ?
C18 C11 1.486(15) 9_654 ?

loop_
_geom_torsion_atom_site_label_1
_geom_torsion_atom_site_label_2
_geom_torsion_atom_site_label_3
_geom_torsion_atom_site_label_4
_geom_torsion
_geom_torsion_site_symmetry_1
_geom_torsion_site_symmetry_2
_geom_torsion_site_symmetry_3
_geom_torsion_site_symmetry_4
_geom_torsion_publ_flag
O2 Mn2 O1 C18 117.0(11) . . . . ?
O2 Mn2 O1 C18 -63.0(11) 13_655 . . . ?
O3 Mn2 O1 C18 27.1(11) . . . . ?
O3 Mn2 O1 C18 -152.9(11) 13_655 . . . ?
O1 Mn2 O1 C18 146(22) 13_655 . . . ?
O2 Mn2 O1 Mn1 -137.0(3) . . . . ?
O2 Mn2 O1 Mn1 43.0(3) 13_655 . . . ?
O3 Mn2 O1 Mn1 133.1(3) . . . . ?
O3 Mn2 O1 Mn1 -46.9(3) 13_655 . . . ?
O1 Mn2 O1 Mn1 -108(20) 13_655 . . . ?
O5 Mn1 O1 C18 -168.1(7) . . . . ?
O7 Mn1 O1 C18 91.4(6) . . . . ?
O9 Mn1 O1 C18 -0.3(6) . . . . ?
O6 Mn1 O1 C18 -1.0(16) . . . . ?
O4 Mn1 O1 C18 -81.4(8) . . . . ?
O5 Mn1 O1 Mn2 50.5(5) . . . . ?
O7 Mn1 O1 Mn2 -49.9(4) . . . . ?
O9 Mn1 O1 Mn2 -141.6(4) . . . . ?
O6 Mn1 O1 Mn2 -142.4(13) . . . . ?
O4 Mn1 O1 Mn2 137.3(6) . . . . ?
C18 Mn1 O1 Mn2 -141.4(7) . . . . ?
O2 Mn2 O2 C8 35(21) 13_655 . . . ?
O3 Mn2 O2 C8 -70.0(10) . . . . ?
O3 Mn2 O2 C8 110.0(10) 13_655 . . . ?
O1 Mn2 O2 C8 18.0(10) 13_655 . . . ?
O1 Mn2 O2 C8 -162.0(10) . . . . ?
O2 Mn2 O3 C1 63.0(14) . . . . ?
O2 Mn2 O3 C1 -116.9(14) 13_655 . . . ?
O3 Mn2 O3 C1 -166(15) 13_655 . . . ?
O1 Mn2 O3 C1 -31.9(14) 13_655 . . . ?
O1 Mn2 O3 C1 148.1(14) . . . . ?
O7 Mn1 O5 C1 64.4(17) . . . 13_655 ?
O9 Mn1 O5 C1 -52(2) . . . 13_655 ?
O6 Mn1 O5 C1 153.8(16) . . . 13_655 ?
O4 Mn1 O5 C1 -121.0(17) . . . 13_655 ?
O1 Mn1 O5 C1 -29.3(17) . . . 13_655 ?
C18 Mn1 O5 C1 -36.3(19) . . . 13_655 ?
O5 Mn1 O6 C15 -62(3) . . . . ?
O7 Mn1 O6 C15 38(3) . . . . ?
O9 Mn1 O6 C15 130(3) . . . . ?
O4 Mn1 O6 C15 -148(3) . . . . ?
O1 Mn1 O6 C15 131(3) . . . . ?
C18 Mn1 O6 C15 130(3) . . . . ?
O5 Mn1 O7 C8 -55.5(13) . . . 13_655 ?
O9 Mn1 O7 C8 99.8(12) . . . 13_655 ?
O6 Mn1 O7 C8 -154.2(13) . . . 13_655 ?
O4 Mn1 O7 C8 163(3) . . . 13_655 ?
O1 Mn1 O7 C8 39.6(12) . . . 13_655 ?
C18 Mn1 O7 C8 69.2(13) . . . 13_655 ?
O5 Mn1 O9 C18 27.0(11) . . . . ?
O7 Mn1 O9 C18 -91.4(6) . . . . ?
O6 Mn1 O9 C18 -179.9(6) . . . . ?
O4 Mn1 O9 C18 96.4(7) . . . . ?
O1 Mn1 O9 C18 0.3(6) . . . . ?
Mn2 O3 C1 O5 6(2) . . . 13_655 ?
Mn2 O3 C1 C2 -166.2(7) . . . . ?
O3 C1 C2 C6 168.8(12) . . . . ?
O5 C1 C2 C6 -4(2) 13_655 . . . ?
O3 C1 C2 C3 -7.9(19) . . . . ?
O5 C1 C2 C3 178.8(12) 13_655 . . . ?
C6 C2 C3 C4 4.8(18) . . . . ?
C1 C2 C3 C4 -178.4(10) . . . . ?
C2 C3 C4 C5 -6.7(15) . . . . ?
C3 C4 C5 C7 6.9(16) . . . . ?
C3 C4 C5 C13 -170.8(9) . . . 5_544 ?
C3 C2 C6 C7 -3(2) . . . . ?
C1 C2 C6 C7 -179.4(13) . . . . ?
C2 C6 C7 C5 3(2) . . . . ?
C4 C5 C7 C6 -4.9(19) . . . . ?
C13 C5 C7 C6 172.8(11) 5_544 . . . ?
Mn2 O2 C8 O7 2(2) . . . 13_655 ?
Mn2 O2 C8 C9 177.8(6) . . . . ?
O2 C8 C9 C14 -1.4(16) . . . . ?
O7 C8 C9 C14 175.1(11) 13_655 . . . ?
O2 C8 C9 C10 179.6(9) . . . . ?
O7 C8 C9 C10 -3.9(14) 13_655 . . . ?
C14 C9 C10 C11 -0.5(15) . . . . ?
C8 C9 C10 C11 178.5(9) . . . . ?
C9 C10 C11 C12 -2.6(13) . . . . ?
C9 C10 C11 C18 178.2(9) . . . 5_545 ?
C10 C11 C12 C13 4.2(13) . . . . ?
C18 C11 C12 C13 -176.5(8) 5_545 . . . ?
C11 C12 C13 C14 -2.9(13) . . . . ?
C11 C12 C13 C5 171.0(8) . . . 9_655 ?
C10 C9 C14 C13 1.7(15) . . . . ?
C8 C9 C14 C13 -177.2(9) . . . . ?
C12 C13 C14 C9 -0.1(14) . . . . ?
C5 C13 C14 C9 -174.1(9) 9_655 . . . ?
Mn1 O6 C15 N1 -157(5) . . . . ?
C16 N1 C15 O6 14(7) . . . . ?
C17 N1 C15 O6 -169(5) . . . . ?
Mn2 O1 C18 O9 115.1(11) . . . . ?
Mn1 O1 C18 O9 0.5(10) . . . . ?
Mn2 O1 C18 C11 -68.5(14) . . . 9_654 ?
Mn1 O1 C18 C11 176.9(9) . . . 9_654 ?
Mn2 O1 C18 Mn1 114.7(9) . . . . ?
Mn1 O9 C18 O1 -0.5(11) . . . . ?
Mn1 O9 C18 C11 -177.2(7) . . . 9_654 ?
O5 Mn1 C18 O1 14.2(8) . . . . ?
O7 Mn1 C18 O1 -90.2(6) . . . . ?
O9 Mn1 C18 O1 179.5(10) . . . . ?
O6 Mn1 C18 O1 179.6(6) . . . . ?
O4 Mn1 C18 O1 98.5(7) . . . . ?
O5 Mn1 C18 O9 -165.3(7) . . . . ?
O7 Mn1 C18 O9 90.3(6) . . . . ?
O6 Mn1 C18 O9 0.1(9) . . . . ?
O4 Mn1 C18 O9 -81.1(7) . . . . ?
O1 Mn1 C18 O9 -179.5(10) . . . . ?
O5 Mn1 C18 C11 -149(5) . . . 9_654 ?
O7 Mn1 C18 C11 107(5) . . . 9_654 ?
O9 Mn1 C18 C11 16(4) . . . 9_654 ?
O6 Mn1 C18 C11 16(5) . . . 9_654 ?
O4 Mn1 C18 C11 -65(5) . . . 9_654 ?
O1 Mn1 C18 C11 -163(5) . . . 9_654 ?

loop_
_platon_squeeze_void_nr
_platon_squeeze_void_average_x
_platon_squeeze_void_average_y
_platon_squeeze_void_average_z
_platon_squeeze_void_volume
_platon_squeeze_void_count_electrons
_platon_squeeze_void_content
1 -0.011 -0.012 -0.002 5790 959 ' '
